data_7020955
loop_
_publ_author_name
'Bola\~no, Tamara'
'Gunnoe, T. Brent'
'Sabat, Michal'

_publ_section_title
;
 Direct coupling of nitriles and aniline to form the triazapentadiene
 species [upper bond 1 start]Rh(III){NH=C(R)N(Ph)C(R=N[upper bond 1
 end]H}.
;
_journal_issue 2
_journal_name_full 'Dalton transactions (Cambridge, England : 2003)'
_journal_page_first 347
_journal_page_last 350
_journal_paper_doi 10.1039/c2dt32606j
_journal_volume 42
_journal_year 2013
_chemical_formula_moiety 'C46 H59 N7 Rh, 3(C F3 O3 S), 3(C H2 Cl2)'
_chemical_formula_sum 'C52 H65 Cl6 F9 N7 O9 Rh S3'
_chemical_formula_weight 1514.90
_chemical_name_systematic
;
?
;
_space_group_IT_number 2
_symmetry_cell_setting triclinic
_symmetry_space_group_name_Hall '-P 1'
_symmetry_space_group_name_H-M 'P -1'
_atom_sites_solution_hydrogens geom
_atom_sites_solution_primary direct
_atom_sites_solution_secondary difmap
_audit_creation_method SHELXL-97
_cell_angle_alpha 69.599(1)
_cell_angle_beta 87.830(1)
_cell_angle_gamma 72.066(1)
_cell_formula_units_Z 2
_cell_length_a 13.0509(4)
_cell_length_b 16.0965(5)
_cell_length_c 17.8206(6)
_cell_measurement_reflns_used 6776
_cell_measurement_temperature 153(2)
_cell_measurement_theta_max 19.91
_cell_measurement_theta_min 2.35
_cell_volume 3328.19(19)
_computing_cell_refinement 'Bruker SAINT'
_computing_data_collection 'Bruker APEX2'
_computing_data_reduction 'Bruker SAINT'
_computing_molecular_graphics 'Bruker SHELXTL'
_computing_publication_material 'Bruker SHELXTL'
_computing_structure_refinement 'SHELXL-97 (Sheldrick, 2008)'
_computing_structure_solution 'SHELXS-97 (Sheldrick, 2008)'
_diffrn_ambient_temperature 153(2)
_diffrn_measured_fraction_theta_full 0.981
_diffrn_measured_fraction_theta_max 0.981
_diffrn_measurement_device_type 'Bruker APEX-II CCD'
_diffrn_measurement_method '\f and \w scans'
_diffrn_radiation_monochromator graphite
_diffrn_radiation_source 'fine-focus sealed tube'
_diffrn_radiation_type MoK\a
_diffrn_radiation_wavelength 0.71073
_diffrn_reflns_av_R_equivalents 0.0341
_diffrn_reflns_av_sigmaI/netI 0.0444
_diffrn_reflns_limit_h_max 16
_diffrn_reflns_limit_h_min -16
_diffrn_reflns_limit_k_max 19
_diffrn_reflns_limit_k_min -19
_diffrn_reflns_limit_l_max 21
_diffrn_reflns_limit_l_min -21
_diffrn_reflns_number 19105
_diffrn_reflns_theta_full 29.93
_diffrn_reflns_theta_max 25.93
_diffrn_reflns_theta_min 1.22
_exptl_absorpt_coefficient_mu 0.672
_exptl_absorpt_correction_T_max 0.8446
_exptl_absorpt_correction_T_min 0.7891
_exptl_absorpt_correction_type empirical
_exptl_absorpt_process_details 'Bruker SADABS'
_exptl_crystal_colour colourless
_exptl_crystal_density_diffrn 1.512
_exptl_crystal_density_meas 0
_exptl_crystal_density_method 'not measured'
_exptl_crystal_description block
_exptl_crystal_F_000 1548
_exptl_crystal_size_max 0.37
_exptl_crystal_size_mid 0.32
_exptl_crystal_size_min 0.26
_refine_diff_density_max 1.230
_refine_diff_density_min -1.185
_refine_diff_density_rms 0.111
_refine_ls_extinction_coef 0
_refine_ls_extinction_method none
_refine_ls_goodness_of_fit_ref 1.672
_refine_ls_hydrogen_treatment constr
_refine_ls_matrix_type full
_refine_ls_number_parameters 798
_refine_ls_number_reflns 6047
_refine_ls_number_restraints 0
_refine_ls_restrained_S_all 1.672
_refine_ls_R_factor_all 0.0957
_refine_ls_R_factor_gt 0.0718
_refine_ls_shift/su_max 0.003
_refine_ls_shift/su_mean 0.001
_refine_ls_structure_factor_coef Fsqd
_refine_ls_weighting_details 'calc w=1/[\s^2^(Fo^2^)+(0.1000P)^2^+0.0000P] where P=(Fo^2^+2Fc^2^)/3'
_refine_ls_weighting_scheme calc
_refine_ls_wR_factor_gt 0.2009
_refine_ls_wR_factor_ref 0.2201
_reflns_number_gt 4681
_reflns_number_total 12055
_reflns_threshold_expression >2sigma(I)
_cod_data_source_file c2dt32606j.txt
_cod_data_source_block C52H65Cl6F9N7O9S3Rh
_cod_depositor_comments
;
The following automatic conversions were performed:

'_symmetry_cell_setting' value 'Triclinic' changed to 'triclinic'
according to /home/saulius/struct/CIF-dictionaries/cif_core.dic
dictionary named 'cif_core.dic' version 2.4.2 from 2011-04-26.

Automatic conversion script
Id: cif_fix_values 1891 2012-01-12 08:04:46Z andrius 
;
_cod_original_cell_volume 3328.2(2)
_cod_original_sg_symbol_H-M P-1
_cod_database_code 7020955

loop_
_symmetry_equiv_pos_as_xyz
'x, y, z'
'-x, -y, -z'

loop_
_atom_site_label
_atom_site_type_symbol
_atom_site_fract_x
_atom_site_fract_y
_atom_site_fract_z
_atom_site_U_iso_or_equiv
_atom_site_adp_type
_atom_site_occupancy
_atom_site_symmetry_multiplicity
_atom_site_calc_flag
_atom_site_refinement_flags
Rh Rh 0.51479(6) 0.74969(5) 0.73173(4) 0.0264(4) Uani 1 1 d .
Cl1 Cl 0.6158(4) 0.8823(3) 0.0755(2) 0.0949(14) Uani 1 1 d .
Cl2 Cl 0.4633(3) 0.8456(2) -0.01130(18) 0.0667(10) Uani 1 1 d .
Cl3 Cl 0.3259(7) 0.3358(5) 0.7237(4) 0.255(5) Uani 1 1 d .
Cl4 Cl 0.2975(3) 0.4336(3) 0.5565(3) 0.0865(12) Uani 1 1 d .
Cl5 Cl 0.7579(6) 0.7602(4) 0.9342(3) 0.134(2) Uani 1 1 d .
Cl6 Cl 0.9571(4) 0.7334(4) 1.0206(4) 0.1327(19) Uani 1 1 d .
S1 S 0.0088(2) 0.7862(2) 0.70459(17) 0.0399(8) Uani 1 1 d .
S2 S 0.3714(3) 0.1114(2) 0.5927(2) 0.0656(11) Uani 1 1 d .
S3 S 0.6042(3) 0.4050(2) 0.80837(19) 0.0519(9) Uani 1 1 d .
F1 F -0.1007(7) 0.9507(5) 0.6028(4) 0.090(3) Uani 1 1 d .
F2 F 0.0713(7) 0.9227(6) 0.6092(5) 0.105(3) Uani 1 1 d .
F3 F -0.0019(7) 0.8599(7) 0.5481(4) 0.105(3) Uani 1 1 d .
F4 F 0.1728(6) 0.2046(6) 0.5452(5) 0.085(2) Uani 1 1 d .
F5 F 0.2069(7) 0.0562(6) 0.5867(5) 0.094(3) Uani 1 1 d .
F6 F 0.2571(9) 0.1292(6) 0.4701(5) 0.107(3) Uani 1 1 d .
F7 F 0.7944(6) 0.3705(5) 0.8755(6) 0.092(3) Uani 1 1 d .
F8 F 0.6988(8) 0.2919(6) 0.9488(7) 0.127(4) Uani 1 1 d .
F9 F 0.7726(7) 0.2571(6) 0.8498(9) 0.145(5) Uani 1 1 d .
O1 O -0.0741(6) 0.7494(6) 0.6959(5) 0.062(2) Uani 1 1 d .
O2 O 0.1180(6) 0.7293(5) 0.7051(5) 0.054(2) Uani 1 1 d .
O3 O -0.0083(6) 0.8297(6) 0.7640(4) 0.052(2) Uani 1 1 d .
O4 O 0.3395(8) 0.1164(6) 0.6742(4) 0.076(3) Uani 1 1 d .
O5 O 0.4053(6) 0.1880(4) 0.5455(4) 0.0407(19) Uani 1 1 d .
O6 O 0.4390(6) 0.0202(5) 0.5958(4) 0.049(2) Uani 1 1 d .
O7 O 0.6447(9) 0.4417(7) 0.7328(5) 0.089(3) Uani 1 1 d .
O8 O 0.5595(6) 0.4729(5) 0.8445(4) 0.051(2) Uani 1 1 d .
O9 O 0.5411(7) 0.3465(6) 0.8109(7) 0.089(3) Uani 1 1 d .
N1 N 0.4516(6) 0.8304(5) 0.6196(4) 0.027(2) Uani 1 1 d .
N2 N 0.4485(7) 0.6567(5) 0.7227(5) 0.033(2) Uani 1 1 d .
N3 N 0.3786(6) 0.7289(5) 0.5877(4) 0.029(2) Uani 1 1 d .
N4 N 0.5851(7) 0.6637(5) 0.8440(4) 0.026(2) Uani 1 1 d .
N5 N 0.6553(7) 0.6724(5) 0.7040(5) 0.031(2) Uani 1 1 d .
N6 N 0.3846(6) 0.8288(5) 0.7689(4) 0.025(2) Uani 1 1 d .
N7 N 0.5764(6) 0.8472(5) 0.7429(4) 0.024(2) Uani 1 1 d .
C1 C 0.3968(8) 0.8133(7) 0.5711(6) 0.029(3) Uani 1 1 d .
C2 C 0.4012(9) 0.6542(7) 0.6619(6) 0.034(3) Uani 1 1 d .
C3 C 0.3473(9) 0.8887(7) 0.4916(6) 0.039(3) Uani 1 1 d .
H3A H 0.3713 0.9430 0.4840 0.059 Uiso 1 1 calc R
H3B H 0.2684 0.9072 0.4914 0.059 Uiso 1 1 calc R
H3C H 0.3702 0.8650 0.4480 0.059 Uiso 1 1 calc R
C4 C 0.3677(10) 0.5734(7) 0.6666(6) 0.045(3) Uani 1 1 d .
H4A H 0.3942 0.5235 0.7187 0.067 Uiso 1 1 calc R
H4B H 0.3978 0.5508 0.6235 0.067 Uiso 1 1 calc R
H4C H 0.2886 0.5920 0.6607 0.067 Uiso 1 1 calc R
C5 C 0.3368(9) 0.7107(7) 0.5212(6) 0.030(3) Uani 1 1 d .
C6 C 0.2270(10) 0.7312(7) 0.5075(6) 0.044(3) Uani 1 1 d .
H6 H 0.1776 0.7585 0.5393 0.052 Uiso 1 1 calc R
C7 C 0.1903(11) 0.7104(9) 0.4451(8) 0.059(4) Uani 1 1 d .
H7 H 0.1151 0.7246 0.4335 0.071 Uiso 1 1 calc R
C8 C 0.2645(14) 0.6690(9) 0.4005(7) 0.061(4) Uani 1 1 d .
H8 H 0.2397 0.6546 0.3585 0.073 Uiso 1 1 calc R
C9 C 0.3705(13) 0.6494(8) 0.4159(7) 0.056(4) Uani 1 1 d .
H9 H 0.4203 0.6202 0.3854 0.068 Uiso 1 1 calc R
C10 C 0.4081(10) 0.6712(7) 0.4759(6) 0.039(3) Uani 1 1 d .
H10 H 0.4834 0.6588 0.4855 0.047 Uiso 1 1 calc R
C11 C 0.5374(8) 0.6584(7) 0.9138(6) 0.028(2) Uani 1 1 d .
H11 H 0.4643 0.6953 0.9119 0.033 Uiso 1 1 calc R
C12 C 0.5920(8) 0.6010(7) 0.9872(6) 0.031(3) Uani 1 1 d .
H12 H 0.5562 0.5979 1.0350 0.037 Uiso 1 1 calc R
C13 C 0.7003(8) 0.5470(7) 0.9913(5) 0.029(3) Uani 1 1 d .
C14 C 0.7445(9) 0.5521(7) 0.9185(6) 0.033(3) Uani 1 1 d .
H14 H 0.8168 0.5149 0.9184 0.040 Uiso 1 1 calc R
C15 C 0.6870(8) 0.6090(6) 0.8470(5) 0.023(2) Uani 1 1 d .
C16 C 0.7275(9) 0.6134(7) 0.7672(6) 0.028(3) Uani 1 1 d .
C17 C 0.8274(9) 0.5611(7) 0.7561(6) 0.033(3) Uani 1 1 d .
H17 H 0.8770 0.5212 0.8013 0.039 Uiso 1 1 calc R
C18 C 0.8576(9) 0.5656(8) 0.6787(7) 0.040(3) Uani 1 1 d .
C19 C 0.7810(10) 0.6238(8) 0.6167(6) 0.042(3) Uani 1 1 d .
H19 H 0.7969 0.6278 0.5633 0.050 Uiso 1 1 calc R
C20 C 0.6816(10) 0.6767(7) 0.6299(6) 0.036(3) Uani 1 1 d .
H20 H 0.6309 0.7170 0.5855 0.043 Uiso 1 1 calc R
C21 C 0.7625(9) 0.4844(8) 1.0719(6) 0.041(3) Uani 1 1 d .
C22 C 0.7216(13) 0.4029(9) 1.1054(8) 0.093(6) Uani 1 1 d .
H22A H 0.6428 0.4251 1.1056 0.139 Uiso 1 1 calc R
H22B H 0.7535 0.3661 1.1605 0.139 Uiso 1 1 calc R
H22C H 0.7417 0.3638 1.0723 0.139 Uiso 1 1 calc R
C23 C 0.7393(10) 0.5392(11) 1.1312(7) 0.075(4) Uani 1 1 d .
H23A H 0.6620 0.5565 1.1394 0.113 Uiso 1 1 calc R
H23B H 0.7607 0.5957 1.1086 0.113 Uiso 1 1 calc R
H23C H 0.7808 0.4996 1.1828 0.113 Uiso 1 1 calc R
C24 C 0.8833(9) 0.4576(9) 1.0662(7) 0.061(4) Uani 1 1 d .
H24A H 0.9196 0.4107 1.1175 0.091 Uiso 1 1 calc R
H24B H 0.9064 0.5131 1.0541 0.091 Uiso 1 1 calc R
H24C H 0.9022 0.4318 1.0234 0.091 Uiso 1 1 calc R
C25 C 0.9687(9) 0.5081(9) 0.6647(7) 0.055(3) Uani 1 1 d .
C26 C 1.0451(13) 0.475(3) 0.7343(14) 0.28(2) Uani 1 1 d .
H26A H 1.0445 0.4131 0.7697 0.414 Uiso 1 1 calc R
H26B H 1.0244 0.5186 0.7635 0.414 Uiso 1 1 calc R
H26C H 1.1178 0.4714 0.7165 0.414 Uiso 1 1 calc R
C27 C 0.9601(12) 0.4388(11) 0.6324(12) 0.108(6) Uani 1 1 d .
H27A H 1.0290 0.4134 0.6120 0.162 Uiso 1 1 calc R
H27B H 0.9029 0.4681 0.5886 0.162 Uiso 1 1 calc R
H27C H 0.9426 0.3882 0.6749 0.162 Uiso 1 1 calc R
C28 C 1.0199(19) 0.5747(17) 0.6013(19) 0.228(17) Uani 1 1 d .
H28A H 0.9892 0.6380 0.6023 0.342 Uiso 1 1 calc R
H28B H 1.0045 0.5749 0.5478 0.342 Uiso 1 1 calc R
H28C H 1.0982 0.5532 0.6138 0.342 Uiso 1 1 calc R
C29 C 0.2848(9) 0.8199(7) 0.7730(5) 0.034(3) Uani 1 1 d .
H29 H 0.2709 0.7738 0.7568 0.041 Uiso 1 1 calc R
C30 C 0.2032(8) 0.8770(8) 0.8005(6) 0.037(3) Uani 1 1 d .
H30 H 0.1341 0.8684 0.8039 0.045 Uiso 1 1 calc R
C31 C 0.2180(8) 0.9458(7) 0.8232(6) 0.034(3) Uani 1 1 d .
C32 C 0.3203(8) 0.9552(7) 0.8167(6) 0.031(3) Uani 1 1 d .
H32 H 0.3348 1.0019 0.8316 0.037 Uiso 1 1 calc R
C33 C 0.4014(8) 0.8975(6) 0.7887(5) 0.024(2) Uani 1 1 d .
C34 C 0.5115(8) 0.9066(6) 0.7751(5) 0.024(2) Uani 1 1 d .
C35 C 0.5432(8) 0.9739(6) 0.7893(5) 0.027(2) Uani 1 1 d .
H35 H 0.4974 1.0124 0.8150 0.032 Uiso 1 1 calc R
C36 C 0.6438(8) 0.9861(7) 0.7658(5) 0.027(2) Uani 1 1 d .
C37 C 0.7079(9) 0.9249(7) 0.7328(6) 0.035(3) Uani 1 1 d .
H37 H 0.7769 0.9295 0.7169 0.042 Uiso 1 1 calc R
C38 C 0.6730(8) 0.8570(7) 0.7226(5) 0.032(3) Uani 1 1 d .
H38 H 0.7195 0.8151 0.7002 0.039 Uiso 1 1 calc R
C39 C 0.1268(9) 1.0107(9) 0.8518(8) 0.052(3) Uani 1 1 d .
C40 C 0.0416(12) 0.9648(12) 0.8891(10) 0.094(5) Uani 1 1 d .
H40A H 0.0750 0.9089 0.9360 0.142 Uiso 1 1 calc R
H40B H 0.0114 0.9473 0.8496 0.142 Uiso 1 1 calc R
H40C H -0.0162 1.0089 0.9058 0.142 Uiso 1 1 calc R
C41 C 0.0654(17) 1.0901(14) 0.7761(15) 0.198(14) Uani 1 1 d .
H41A H -0.0043 1.1244 0.7898 0.297 Uiso 1 1 calc R
H41B H 0.0533 1.0641 0.7363 0.297 Uiso 1 1 calc R
H41C H 0.1079 1.1326 0.7538 0.297 Uiso 1 1 calc R
C42 C 0.1653(19) 1.042(3) 0.911(3) 0.32(3) Uani 1 1 d .
H42A H 0.1339 1.0194 0.9621 0.483 Uiso 1 1 calc R
H42B H 0.1433 1.1102 0.8911 0.483 Uiso 1 1 calc R
H42C H 0.2443 1.0165 0.9192 0.483 Uiso 1 1 calc R
C43 C 0.6766(8) 1.0632(7) 0.7790(6) 0.036(3) Uani 1 1 d .
C44 C 0.7799(9) 1.0721(8) 0.7384(7) 0.055(3) Uani 1 1 d .
H44A H 0.8375 1.0121 0.7593 0.082 Uiso 1 1 calc R
H44B H 0.8017 1.1199 0.7496 0.082 Uiso 1 1 calc R
H44C H 0.7668 1.0899 0.6803 0.082 Uiso 1 1 calc R
C45 C 0.6942(11) 1.0408(8) 0.8679(6) 0.057(4) Uani 1 1 d .
H45A H 0.6263 1.0396 0.8930 0.086 Uiso 1 1 calc R
H45B H 0.7187 1.0886 0.8769 0.086 Uiso 1 1 calc R
H45C H 0.7491 0.9796 0.8918 0.086 Uiso 1 1 calc R
C46 C 0.5848(9) 1.1557(7) 0.7422(7) 0.048(3) Uani 1 1 d .
H46A H 0.5732 1.1697 0.6845 0.072 Uiso 1 1 calc R
H46B H 0.6042 1.2061 0.7507 0.072 Uiso 1 1 calc R
H46C H 0.5183 1.1503 0.7680 0.072 Uiso 1 1 calc R
C47 C -0.0059(11) 0.8857(10) 0.6108(9) 0.067(4) Uani 1 1 d .
C48 C 0.2457(14) 0.1251(11) 0.5504(12) 0.089(5) Uani 1 1 d .
C49 C 0.7231(12) 0.3282(10) 0.8732(12) 0.080(5) Uani 1 1 d .
C50 C 0.5586(10) 0.7982(9) 0.0725(7) 0.060(4) Uani 1 1 d .
H50A H 0.5226 0.7776 0.1225 0.071 Uiso 1 1 calc R
H50B H 0.6160 0.7431 0.0688 0.071 Uiso 1 1 calc R
C51 C 0.3273(18) 0.3336(12) 0.6400(11) 0.132(8) Uani 1 1 d .
H51A H 0.2765 0.3003 0.6362 0.158 Uiso 1 1 calc R
H51B H 0.4004 0.2940 0.6353 0.158 Uiso 1 1 calc R
C52 C 0.8700(16) 0.7502(19) 0.9297(10) 0.230(18) Uani 1 1 d .
H52A H 0.8762 0.8062 0.8859 0.277 Uiso 1 1 calc R
H52B H 0.9034 0.6962 0.9126 0.277 Uiso 1 1 calc R

loop_
_atom_site_aniso_label
_atom_site_aniso_U_11
_atom_site_aniso_U_22
_atom_site_aniso_U_33
_atom_site_aniso_U_23
_atom_site_aniso_U_13
_atom_site_aniso_U_12
Rh 0.0388(6) 0.0210(5) 0.0192(5) -0.0059(4) 0.0013(4) -0.0104(4)
Cl1 0.133(4) 0.111(3) 0.086(3) -0.049(2) 0.027(3) -0.085(3)
Cl2 0.086(3) 0.062(2) 0.047(2) -0.0196(16) -0.0027(18) -0.0159(19)
Cl3 0.289(9) 0.220(7) 0.110(4) -0.106(5) -0.111(5) 0.189(7)
Cl4 0.060(2) 0.071(3) 0.138(4) -0.063(3) -0.005(2) -0.002(2)
Cl5 0.226(7) 0.153(5) 0.069(3) -0.022(3) 0.017(3) -0.144(5)
Cl6 0.111(4) 0.127(4) 0.163(5) -0.080(4) 0.005(3) -0.008(3)
S1 0.0340(19) 0.0443(18) 0.0430(18) -0.0154(14) 0.0007(14) -0.0142(16)
S2 0.064(2) 0.033(2) 0.088(3) -0.0041(18) -0.012(2) -0.0174(18)
S3 0.059(2) 0.0372(19) 0.070(2) -0.0273(17) 0.0211(18) -0.0217(17)
F1 0.075(6) 0.078(6) 0.063(5) 0.000(4) 0.018(4) 0.018(5)
F2 0.086(6) 0.099(7) 0.105(7) 0.008(5) 0.029(5) -0.050(6)
F3 0.082(6) 0.148(8) 0.037(5) -0.025(5) 0.003(4) 0.020(6)
F4 0.069(5) 0.077(6) 0.096(6) -0.017(5) -0.006(5) -0.018(5)
F5 0.099(6) 0.078(6) 0.105(6) -0.005(5) -0.003(5) -0.059(5)
F6 0.174(10) 0.089(6) 0.060(6) -0.017(5) -0.023(6) -0.053(6)
F7 0.060(5) 0.061(5) 0.162(8) -0.042(5) -0.003(5) -0.024(4)
F8 0.105(8) 0.069(6) 0.144(9) 0.036(6) -0.030(7) -0.019(6)
F9 0.070(6) 0.074(6) 0.313(16) -0.113(9) -0.003(8) 0.000(5)
O1 0.046(5) 0.065(6) 0.095(7) -0.043(5) 0.004(5) -0.027(5)
O2 0.032(5) 0.059(5) 0.064(5) -0.021(4) -0.007(4) -0.003(4)
O3 0.049(5) 0.077(6) 0.046(5) -0.029(4) 0.010(4) -0.032(5)
O4 0.148(9) 0.075(6) 0.009(4) -0.020(4) 0.028(5) -0.040(6)
O5 0.064(5) 0.025(4) 0.035(4) -0.007(3) 0.011(4) -0.022(4)
O6 0.079(6) 0.023(4) 0.040(4) -0.008(3) -0.009(4) -0.012(4)
O7 0.121(9) 0.125(9) 0.066(6) -0.062(6) 0.053(6) -0.071(8)
O8 0.072(6) 0.039(5) 0.036(4) -0.014(4) 0.003(4) -0.006(4)
O9 0.069(6) 0.040(5) 0.160(10) -0.027(6) 0.000(6) -0.030(5)
N1 0.033(5) 0.032(5) 0.016(5) -0.008(4) 0.000(4) -0.011(4)
N2 0.045(6) 0.026(5) 0.029(5) -0.010(4) 0.000(4) -0.013(4)
N3 0.043(5) 0.025(5) 0.019(5) -0.009(4) -0.005(4) -0.008(4)
N4 0.037(6) 0.018(5) 0.020(5) -0.003(4) 0.003(4) -0.011(5)
N5 0.039(5) 0.027(5) 0.026(6) -0.007(4) 0.006(5) -0.011(4)
N6 0.028(6) 0.021(5) 0.025(5) -0.006(4) -0.002(4) -0.011(4)
N7 0.029(5) 0.024(5) 0.019(4) -0.007(4) 0.001(4) -0.007(4)
C1 0.036(6) 0.026(7) 0.021(6) -0.009(5) 0.002(5) -0.003(5)
C2 0.051(7) 0.024(6) 0.028(7) -0.010(6) 0.003(6) -0.011(5)
C3 0.063(8) 0.025(6) 0.026(6) -0.002(5) -0.004(6) -0.016(6)
C4 0.077(9) 0.028(6) 0.032(6) -0.006(5) -0.008(6) -0.023(6)
C5 0.037(8) 0.024(6) 0.029(6) -0.009(5) 0.002(6) -0.012(5)
C6 0.048(9) 0.039(7) 0.042(7) -0.012(6) 0.005(6) -0.015(6)
C7 0.061(9) 0.066(9) 0.048(8) 0.003(7) -0.022(8) -0.043(8)
C8 0.094(12) 0.077(10) 0.035(8) -0.025(7) 0.010(8) -0.054(9)
C9 0.090(12) 0.054(8) 0.044(8) -0.027(6) 0.018(7) -0.039(8)
C10 0.055(8) 0.036(7) 0.031(6) -0.013(5) 0.010(6) -0.020(6)
C11 0.031(6) 0.029(6) 0.023(7) -0.006(5) 0.012(6) -0.015(5)
C12 0.036(7) 0.033(6) 0.021(6) -0.004(5) 0.001(5) -0.011(6)
C13 0.037(7) 0.032(6) 0.016(6) -0.004(5) 0.002(5) -0.014(6)
C14 0.039(7) 0.029(6) 0.029(7) -0.011(5) 0.003(6) -0.005(5)
C15 0.023(7) 0.022(6) 0.025(7) -0.008(5) 0.003(5) -0.006(5)
C16 0.043(8) 0.021(6) 0.024(7) -0.009(5) 0.000(6) -0.015(6)
C17 0.035(7) 0.031(6) 0.030(7) -0.009(5) 0.003(5) -0.011(6)
C18 0.047(8) 0.053(8) 0.036(8) -0.028(6) 0.015(7) -0.027(7)
C19 0.075(9) 0.040(7) 0.021(7) -0.013(6) 0.023(7) -0.030(7)
C20 0.063(9) 0.031(6) 0.016(7) -0.011(5) 0.020(6) -0.017(6)
C21 0.040(7) 0.048(7) 0.025(6) -0.008(5) 0.003(5) -0.006(6)
C22 0.124(14) 0.057(9) 0.070(10) 0.033(8) -0.045(9) -0.049(10)
C23 0.050(8) 0.115(12) 0.036(7) -0.024(8) -0.008(6) 0.005(8)
C24 0.043(8) 0.077(9) 0.034(7) -0.001(6) -0.005(6) -0.002(7)
C25 0.042(8) 0.092(10) 0.053(8) -0.053(7) 0.020(7) -0.024(7)
C26 0.033(10) 0.62(6) 0.18(2) -0.29(3) -0.024(13) 0.07(2)
C27 0.066(11) 0.090(12) 0.185(18) -0.099(13) -0.019(11) 0.014(9)
C28 0.18(2) 0.18(2) 0.43(5) -0.20(3) 0.25(3) -0.13(2)
C29 0.044(8) 0.035(7) 0.022(6) 0.000(5) -0.012(5) -0.022(6)
C30 0.017(6) 0.048(7) 0.043(7) -0.016(6) 0.004(5) -0.005(6)
C31 0.036(7) 0.036(7) 0.037(6) -0.018(5) -0.001(5) -0.015(6)
C32 0.030(7) 0.031(6) 0.034(6) -0.016(5) -0.004(5) -0.008(6)
C33 0.032(7) 0.016(6) 0.016(5) 0.006(4) -0.006(5) -0.008(5)
C34 0.029(6) 0.023(6) 0.017(5) -0.006(5) 0.004(5) -0.008(5)
C35 0.033(7) 0.021(6) 0.022(5) -0.007(4) -0.002(5) -0.002(5)
C36 0.028(6) 0.024(6) 0.028(6) -0.008(5) 0.003(5) -0.006(5)
C37 0.032(7) 0.030(7) 0.048(7) -0.013(6) 0.003(6) -0.017(6)
C38 0.027(7) 0.033(7) 0.026(6) -0.005(5) 0.011(5) -0.002(5)
C39 0.032(7) 0.062(9) 0.077(9) -0.038(7) 0.019(7) -0.022(7)
C40 0.072(10) 0.124(14) 0.120(13) -0.080(11) 0.063(10) -0.040(10)
C41 0.125(18) 0.101(16) 0.24(3) 0.007(17) 0.09(2) 0.051(14)
C42 0.069(16) 0.50(6) 0.56(7) -0.40(6) 0.08(3) -0.08(3)
C43 0.030(6) 0.033(7) 0.045(7) -0.017(5) 0.002(5) -0.009(6)
C44 0.049(8) 0.054(8) 0.078(9) -0.029(7) 0.015(7) -0.032(7)
C45 0.084(10) 0.058(8) 0.044(8) -0.018(6) -0.004(7) -0.041(8)
C46 0.052(8) 0.038(7) 0.063(8) -0.017(6) 0.001(6) -0.026(6)
C47 0.037(9) 0.082(11) 0.062(10) -0.021(8) 0.009(7) 0.006(9)
C48 0.088(13) 0.045(10) 0.127(16) -0.025(9) 0.002(11) -0.015(10)
C49 0.055(10) 0.041(9) 0.133(15) -0.029(10) -0.001(10) -0.003(8)
C50 0.071(9) 0.058(8) 0.051(8) -0.009(6) -0.006(7) -0.033(7)
C51 0.21(2) 0.104(15) 0.148(17) -0.105(14) 0.114(16) -0.083(15)
C52 0.106(16) 0.12(3) 0.055(11) 0.023(14) 0.017(11) 0.040(19)

loop_
_atom_type_symbol
_atom_type_description
_atom_type_scat_dispersion_real
_atom_type_scat_dispersion_imag
_atom_type_scat_source
C C 0.0033 0.0016 'International Tables Vol C Tables 4.2.6.8 and 6.1.1.4'
H H 0.0000 0.0000 'International Tables Vol C Tables 4.2.6.8 and 6.1.1.4'
N N 0.0061 0.0033 'International Tables Vol C Tables 4.2.6.8 and 6.1.1.4'
O O 0.0106 0.0060 'International Tables Vol C Tables 4.2.6.8 and 6.1.1.4'
F F 0.0171 0.0103 'International Tables Vol C Tables 4.2.6.8 and 6.1.1.4'
S S 0.1246 0.1234 'International Tables Vol C Tables 4.2.6.8 and 6.1.1.4'
Cl Cl 0.1484 0.1585 'International Tables Vol C Tables 4.2.6.8 and 6.1.1.4'
Rh Rh -1.1178 0.9187 'International Tables Vol C Tables 4.2.6.8 and 6.1.1.4'

loop_
_geom_angle_atom_site_label_1
_geom_angle_atom_site_label_2
_geom_angle_atom_site_label_3
_geom_angle
N2 Rh N1 87.7(3)
N2 Rh N5 87.6(3)
N1 Rh N5 98.1(3)
N2 Rh N6 97.5(3)
N1 Rh N6 86.5(3)
N5 Rh N6 173.3(3)
N2 Rh N7 177.5(3)
N1 Rh N7 92.4(3)
N5 Rh N7 94.9(3)
N6 Rh N7 80.0(3)
N2 Rh N4 91.9(3)
N1 Rh N4 177.3(3)
N5 Rh N4 79.2(3)
N6 Rh N4 96.2(3)
N7 Rh N4 88.2(3)
O1 S1 O2 116.7(5)
O1 S1 O3 114.0(5)
O2 S1 O3 114.6(4)
O1 S1 C47 104.5(6)
O2 S1 C47 102.0(6)
O3 S1 C47 102.4(6)
O5 S2 O6 116.2(5)
O5 S2 O4 112.4(5)
O6 S2 O4 113.9(5)
O5 S2 C48 107.9(6)
O6 S2 C48 104.8(6)
O4 S2 C48 99.8(8)
O9 S3 O8 114.7(6)
O9 S3 O7 115.3(6)
O8 S3 O7 113.1(5)
O9 S3 C49 104.3(6)
O8 S3 C49 103.5(6)
O7 S3 C49 104.0(8)
C1 N1 Rh 128.8(7)
C2 N2 Rh 130.5(6)
C1 N3 C2 126.6(8)
C1 N3 C5 118.2(7)
C2 N3 C5 115.1(8)
C15 N4 C11 118.8(8)
C15 N4 Rh 115.7(6)
C11 N4 Rh 125.5(7)
C20 N5 C16 119.0(9)
C20 N5 Rh 125.4(7)
C16 N5 Rh 115.7(7)
C33 N6 C29 118.8(9)
C33 N6 Rh 115.3(6)
C29 N6 Rh 125.9(7)
C38 N7 C34 118.0(8)
C38 N7 Rh 127.2(7)
C34 N7 Rh 114.8(6)
N1 C1 N3 123.8(8)
N1 C1 C3 119.7(9)
N3 C1 C3 116.6(8)
N2 C2 N3 121.7(9)
N2 C2 C4 121.6(8)
N3 C2 C4 116.7(9)
C10 C5 C6 121.2(10)
C10 C5 N3 119.0(9)
C6 C5 N3 119.7(10)
C5 C6 C7 118.1(11)
C8 C7 C6 119.6(11)
C9 C8 C7 120.7(12)
C8 C9 C10 120.6(12)
C5 C10 C9 119.8(11)
N4 C11 C12 121.8(9)
C11 C12 C13 120.0(9)
C14 C13 C12 116.2(9)
C14 C13 C21 123.0(9)
C12 C13 C21 120.8(9)
C15 C14 C13 121.8(10)
N4 C15 C14 121.3(9)
N4 C15 C16 114.3(8)
C14 C15 C16 124.3(9)
N5 C16 C17 121.3(9)
N5 C16 C15 114.4(9)
C17 C16 C15 124.2(9)
C16 C17 C18 120.8(10)
C19 C18 C17 116.1(10)
C19 C18 C25 122.1(10)
C17 C18 C25 121.8(10)
C18 C19 C20 121.6(10)
N5 C20 C19 121.2(10)
C22 C21 C24 113.8(11)
C22 C21 C13 108.2(9)
C24 C21 C13 112.4(8)
C22 C21 C23 107.8(11)
C24 C21 C23 105.2(9)
C13 C21 C23 109.2(9)
C27 C25 C26 116.9(18)
C27 C25 C18 111.1(10)
C26 C25 C18 111.4(10)
C27 C25 C28 107.4(14)
C26 C25 C28 100.8(19)
C18 C25 C28 108.5(12)
N6 C29 C30 120.5(9)
C31 C30 C29 122.3(10)
C30 C31 C32 116.3(10)
C30 C31 C39 122.4(10)
C32 C31 C39 121.3(9)
C33 C32 C31 120.7(9)
N6 C33 C32 121.3(9)
N6 C33 C34 114.5(9)
C32 C33 C34 124.2(9)
N7 C34 C35 121.7(9)
N7 C34 C33 114.9(8)
C35 C34 C33 123.3(9)
C34 C35 C36 120.3(9)
C37 C36 C35 116.6(9)
C37 C36 C43 123.5(9)
C35 C36 C43 119.9(9)
C36 C37 C38 120.3(10)
N7 C38 C37 123.0(10)
C42 C39 C31 112.9(13)
C42 C39 C40 108.0(18)
C31 C39 C40 111.7(10)
C42 C39 C41 114(2)
C31 C39 C41 106.4(12)
C40 C39 C41 103.0(13)
C45 C43 C36 109.0(8)
C45 C43 C44 109.9(9)
C36 C43 C44 110.6(9)
C45 C43 C46 109.8(9)
C36 C43 C46 108.4(8)
C44 C43 C46 109.2(9)
F2 C47 F3 108.6(12)
F2 C47 F1 109.0(13)
F3 C47 F1 106.7(11)
F2 C47 S1 110.5(9)
F3 C47 S1 111.0(11)
F1 C47 S1 110.9(9)
F4 C48 F5 109.2(14)
F4 C48 F6 104.8(13)
F5 C48 F6 106.8(12)
F4 C48 S2 112.8(11)
F5 C48 S2 114.2(11)
F6 C48 S2 108.5(12)
F7 C49 F9 107.2(12)
F7 C49 F8 106.9(14)
F9 C49 F8 106.9(13)
F7 C49 S3 112.8(10)
F9 C49 S3 111.3(12)
F8 C49 S3 111.4(11)
Cl1 C50 Cl2 109.9(6)
Cl3 C51 Cl4 122.2(10)
Cl5 C52 Cl6 121.1(11)

loop_
_geom_bond_atom_site_label_1
_geom_bond_atom_site_label_2
_geom_bond_distance
Rh N2 1.999(8)
Rh N1 2.005(7)
Rh N5 2.027(8)
Rh N6 2.029(8)
Rh N7 2.039(7)
Rh N4 2.047(7)
Cl1 C50 1.753(11)
Cl2 C50 1.767(11)
Cl3 C51 1.504(17)
Cl4 C51 1.715(19)
Cl5 C52 1.42(2)
Cl6 C52 1.91(2)
S1 O1 1.421(7)
S1 O2 1.436(8)
S1 O3 1.438(8)
S1 C47 1.834(14)
S2 O5 1.416(7)
S2 O6 1.444(8)
S2 O4 1.518(8)
S2 C48 1.751(17)
S3 O9 1.417(8)
S3 O8 1.421(8)
S3 O7 1.423(9)
S3 C49 1.797(15)
F1 C47 1.326(14)
F2 C47 1.314(15)
F3 C47 1.315(16)
F4 C48 1.314(16)
F5 C48 1.314(16)
F6 C48 1.413(19)
F7 C49 1.321(16)
F8 C49 1.338(19)
F9 C49 1.325(17)
N1 C1 1.292(12)
N2 C2 1.285(12)
N3 C1 1.379(12)
N3 C2 1.408(12)
N3 C5 1.474(12)
N4 C15 1.341(12)
N4 C11 1.356(12)
N5 C20 1.335(12)
N5 C16 1.357(12)
N6 C33 1.349(11)
N6 C29 1.350(12)
N7 C38 1.339(12)
N7 C34 1.344(12)
C1 C3 1.512(13)
C2 C4 1.471(13)
C5 C10 1.364(14)
C5 C6 1.378(15)
C6 C7 1.407(16)
C7 C8 1.388(18)
C8 C9 1.337(18)
C9 C10 1.386(15)
C11 C12 1.377(13)
C12 C13 1.403(14)
C13 C14 1.385(13)
C13 C21 1.521(14)
C14 C15 1.365(13)
C15 C16 1.484(14)
C16 C17 1.367(14)
C17 C18 1.403(14)
C18 C19 1.373(15)
C18 C25 1.527(16)
C19 C20 1.379(15)
C21 C22 1.492(16)
C21 C24 1.510(15)
C21 C23 1.564(17)
C25 C27 1.455(17)
C25 C26 1.46(2)
C25 C28 1.55(2)
C29 C30 1.376(15)
C30 C31 1.370(14)
C31 C32 1.386(14)
C31 C39 1.526(16)
C32 C33 1.383(14)
C33 C34 1.491(13)
C34 C35 1.372(13)
C35 C36 1.414(13)
C36 C37 1.368(14)
C36 C43 1.523(14)
C37 C38 1.374(13)
C39 C42 1.48(3)
C39 C40 1.527(17)
C39 C41 1.53(2)
C43 C45 1.508(15)
C43 C44 1.527(15)
C43 C46 1.538(14)
